data_8102911
loop_
_publ_author_name
'Fedorchuk, A.'
'Prots, Yu.'
'Grin, Yu.'

_publ_section_title
;
Crystal structures of europium magnesium gallium, EuMg~x~Ga~4-x~, 
and europium lithium gallium, EuLi~x~Ga~4-x~ (x &#x00BB; 0.5)
;
_journal_issue 3
_journal_name_full 'Zeitschrift f\"ur Kristallographie - New Crystal Structures'
_journal_page_first 317
_journal_page_last 318
_journal_volume 220
_journal_year 2005
_chemical_formula_sum 'Eu Ga3.44 Mg0.56'
_chemical_formula_weight 409.78
_space_group_IT_number 139
_symmetry_cell_setting tetragonal
_symmetry_space_group_name_Hall '-I 4 2'
_symmetry_space_group_name_H-M 'I 4/m m m'
_audit_creation_date 2005-07-11
_audit_creation_method 'CSD2CIF created by WinCSD program'
_cell_angle_alpha 90
_cell_angle_beta 90
_cell_angle_gamma 90
_cell_formula_units_Z 2
_cell_length_a 4.3831(1)
_cell_length_b 4.3831(1)
_cell_length_c 11.0632(4)
_cell_measurement_theta_max 23.76
_cell_measurement_theta_min 4.65
_cell_volume 212.541(10)
_computing_cell_refinement 'CSD (Akselrud, 1993)'
_computing_data_collection 'STOE IPDS, Version 2.87 (STOE and CIE, 1998)'
_computing_data_reduction 'STOE IPDS, Version 2.87 (STOE and CIE, 1998)'
_computing_structure_refinement 'CSD (Akselrud, 1993)'
_diffrn_ambient_temperature 295.1500
_diffrn_measurement_details
;
scan:
    Number of images: 225
               Slice: 0.0000 - 180.0000
         Image width: 0.8
            Exp time: 300.0000
       Rotation axis: Phi
;
_diffrn_measurement_device 'Image Plate'
_diffrn_measurement_method oscillation
_diffrn_radiation_detector 'STOE IPDS'
_diffrn_radiation_monochromator 'Graphite Monochromator'
_diffrn_radiation_source 'Sealed Tube'
_diffrn_radiation_type AgK\a
_diffrn_radiation_wavelength 0.56087
_diffrn_reflns_av_R_equivalents 0.038
_diffrn_reflns_limit_h_max 6
_diffrn_reflns_limit_h_min -6
_diffrn_reflns_limit_k_max 6
_diffrn_reflns_limit_k_min -6
_diffrn_reflns_limit_l_max 15
_diffrn_reflns_limit_l_min -15
_diffrn_reflns_number 1188
_diffrn_reflns_reduction_process 'Lp corrections applied'
_diffrn_reflns_theta_max 23.79
_diffrn_reflns_theta_min 2.98
_diffrn_source_current 32.0000
_diffrn_source_power 1.7900
_diffrn_source_voltage 56.0000
_exptl_absorpt_coefficient_mu 19.78
_exptl_crystal_colour 'gray with metallic lustre'
_exptl_crystal_density_diffrn 6.340
_exptl_crystal_density_method 'not measured'
_exptl_crystal_description platelet
_exptl_crystal_F_000 353
_exptl_crystal_size_max 0.070
_exptl_crystal_size_mid 0.060
_exptl_crystal_size_min 0.050
_refine_diff_density_max 1.270
_refine_diff_density_min -1.001
_refine_ls_extinction_coef 0.00109(6)
_refine_ls_extinction_expression Fc^*^=kFc[1+0.001xFc^2^\l^3^/sin(2\q)]^-1/4^
_refine_ls_extinction_method SHELXL
_refine_ls_goodness_of_fit_ref 1.03
_refine_ls_matrix_type full
_refine_ls_number_parameters 10
_refine_ls_number_reflns 123
_refine_ls_restrained_S_all 1.104
_refine_ls_R_factor_gt 0.017
_refine_ls_shift/su_max 0.001
_refine_ls_structure_factor_coef F
_refine_ls_weighting_scheme unit
_refine_ls_wR_factor_ref 0.033
_reflns_number_gt 122
_reflns_number_total 123
_reflns_threshold_expression >2sigma(I)
_cod_data_source_file 409842.cff
_cod_data_source_block FT_EuMg0.5Ga3.5
_cod_depositor_comments
;
The following corrections have been performed in the original file before 
processing it for deposition (the diff against the Z. Krist. - NCS original 
is given):

Index:
 2005/03/409842.cff
===================================================================
---
    2005/03/409842.cff (revision 562)
+++ 2005/03/409842.cff (revision 563)
@@
 -154,7 +154,7 @@  
 -_chemical_formula_sum 'EuMg~0.56~Ga~3.44~'
 +_chemical_formula_sum 'Eu Mg0.56 Ga3.44 '
  _chemical_formula_weight 409.78 
 Saulius Gra\<zulis
 2011-03-03
;
_cod_original_cell_volume 212.54(2)
_cod_original_formula_sum 'Eu Mg0.56 Ga3.44 '
_cod_database_code 8102911

loop_
_symmetry_equiv_pos_as_xyz
x,y,z
-y,x,z
-x,-y,z
y,-x,z
-x,y,z
y,x,z
x,-y,z
-y,-x,z
-x,-y,-z
y,-x,-z
x,y,-z
-y,x,-z
x,-y,-z
-y,-x,-z
-x,y,-z
y,x,-z
1/2+x,1/2+y,1/2+z
1/2-y,1/2+x,1/2+z
1/2-x,1/2-y,1/2+z
1/2+y,1/2-x,1/2+z
1/2-x,1/2+y,1/2+z
1/2+y,1/2+x,1/2+z
1/2+x,1/2-y,1/2+z
1/2-y,1/2-x,1/2+z
1/2-x,1/2-y,1/2-z
1/2+y,1/2-x,1/2-z
1/2+x,1/2+y,1/2-z
1/2-y,1/2+x,1/2-z
1/2+x,1/2-y,1/2-z
1/2-y,1/2-x,1/2-z
1/2-x,1/2+y,1/2-z
1/2+y,1/2+x,1/2-z

loop_
_atom_site_aniso_label
_atom_site_aniso_U_11
_atom_site_aniso_U_22
_atom_site_aniso_U_33
_atom_site_aniso_U_12
_atom_site_aniso_U_13
_atom_site_aniso_U_23
Eu 0.0075(10) 0.0075(10) 0.0156(14) 0 0 0
Ga1 0.0125(13) 0.0125(13) 0.015(2) 0 0 0
M2 0.012(2) 0.012(2) 0.012(2) 0 0 0

loop_
_atom_site_label
_atom_site_type_symbol
_atom_site_fract_x
_atom_site_fract_y
_atom_site_fract_z
_atom_site_thermal_displace_type
_atom_site_U_iso_or_equiv
_atom_site_symmetry_multiplicity
_atom_site_Wyckoff_symbol
_atom_site_occupancy
Eu Eu 0 0 0 Uani 0.0102(6) 2 a 1.
Ga1 Ga 0 0 0.3854(4) Uani 0.0134(9) 4 e 1.
M2 Ga 0.5 0 0.25 Uani 0.0122(11) 4 d 0.72(3)
M2 Mg 0.5 0 0.25 Uani 0.0122(11) 4 d 0.28(3)

loop_
_atom_type_symbol
_atom_type_description
_atom_type_number_in_cell
_atom_type_scat_dispersion_real
_atom_type_scat_dispersion_imag
_atom_type_scat_source
Eu Eu 2.00 -0.542 3.699 International_Tables_Vol_IV_Table_2.3.1
Mg Mg 1.11 0.042 0.036 International_Tables_Vol_IV_Table_2.3.1
Ga Ga 6.89 0.163 1.609 International_Tables_Vol_IV_Table_2.3.1
